data_7209712
loop_
_publ_author_name
'Patra, Ranjan'
'Titi, Hatem M.'
'Goldberg, Israel'

_publ_section_title
;
 Coordination polymers of flexible poly-carboxylic acids with metal ions.
 IV. Syntheses, structures, and magnetic properties of polymeric networks
 of 5-(3,5)-(dicarboxybenzyloxy)isophthalic acid with Cd(ii), Cu(ii),
 Co(ii) and Mn(ii) ions
;
_journal_issue 15
_journal_name_full CrystEngComm
_journal_page_first 2853
_journal_paper_doi 10.1039/c3ce27006h
_journal_volume 15
_journal_year 2013
_chemical_formula_moiety 'C17 H18 Co2 O14'
_chemical_formula_sum 'C17 H18 Co2 O14'
_chemical_formula_weight 564.17
_chemical_name_systematic
;
?
;
_space_group_IT_number 15
_symmetry_cell_setting monoclinic
_symmetry_space_group_name_Hall '-C 2yc'
_symmetry_space_group_name_H-M 'C 1 2/c 1'
_atom_sites_solution_hydrogens geom
_atom_sites_solution_primary direct
_atom_sites_solution_secondary difmap
_audit_creation_method SHELXL-97
_cell_angle_alpha 90.00
_cell_angle_beta 118.4686(9)
_cell_angle_gamma 90.00
_cell_formula_units_Z 4
_cell_length_a 16.8167(3)
_cell_length_b 14.2636(3)
_cell_length_c 12.0070(3)
_cell_measurement_reflns_used 2701
_cell_measurement_temperature 110(2)
_cell_measurement_theta_max 27.84
_cell_measurement_theta_min 3.19
_cell_volume 2531.82(10)
_computing_cell_refinement Denzo
_computing_data_collection 'Collect, Nonius B.V.'
_computing_data_reduction 'Denzo & Scalepack'
_computing_structure_refinement 'SHELXL-97 (Sheldrick, 1997)'
_computing_structure_solution SIR-97
_diffrn_ambient_temperature 110(2)
_diffrn_detector_area_resol_mean 12.8
_diffrn_measured_fraction_theta_full 0.993
_diffrn_measured_fraction_theta_max 0.993
_diffrn_measurement_device_type 'Nonius KappaCCD'
_diffrn_measurement_method '1 deg. \f and \w scans'
_diffrn_radiation_monochromator graphite
_diffrn_radiation_source 'fine-focus sealed tube'
_diffrn_radiation_type MoK\a
_diffrn_radiation_wavelength 0.71073
_diffrn_reflns_av_R_equivalents 0.0440
_diffrn_reflns_av_sigmaI/netI 0.0533
_diffrn_reflns_limit_h_max 21
_diffrn_reflns_limit_h_min 0
_diffrn_reflns_limit_k_max 18
_diffrn_reflns_limit_k_min 0
_diffrn_reflns_limit_l_max 13
_diffrn_reflns_limit_l_min -15
_diffrn_reflns_number 9395
_diffrn_reflns_theta_full 27.84
_diffrn_reflns_theta_max 27.84
_diffrn_reflns_theta_min 3.19
_diffrn_standards_number 0
_exptl_absorpt_coefficient_mu 1.372
_exptl_absorpt_correction_T_max 0.7710
_exptl_absorpt_correction_T_min 0.6099
_exptl_absorpt_correction_type multi-scan
_exptl_absorpt_process_details 'Blessing, 1995'
_exptl_crystal_colour colorless
_exptl_crystal_density_diffrn 1.480
_exptl_crystal_density_method 'not measured'
_exptl_crystal_description prism
_exptl_crystal_F_000 1144
_exptl_crystal_size_max 0.40
_exptl_crystal_size_mid 0.25
_exptl_crystal_size_min 0.20
_platon_squeeze_details
;
;
_refine_diff_density_max 0.795
_refine_diff_density_min -0.578
_refine_diff_density_rms 0.105
_refine_ls_extinction_method none
_refine_ls_goodness_of_fit_ref 0.982
_refine_ls_hydrogen_treatment constr
_refine_ls_matrix_type full
_refine_ls_number_parameters 159
_refine_ls_number_reflns 3001
_refine_ls_number_restraints 0
_refine_ls_restrained_S_all 0.982
_refine_ls_R_factor_all 0.0733
_refine_ls_R_factor_gt 0.0502
_refine_ls_shift/su_max 0.001
_refine_ls_shift/su_mean 0.000
_refine_ls_structure_factor_coef Fsqd
_refine_ls_weighting_details 'calc w=1/[\s^2^(Fo^2^)+(0.1010P)^2^+0.0000P] where P=(Fo^2^+2Fc^2^)/3'
_refine_ls_weighting_scheme calc
_refine_ls_wR_factor_gt 0.1387
_refine_ls_wR_factor_ref 0.1511
_reflns_number_gt 2042
_reflns_number_total 3001
_reflns_threshold_expression >2sigma(I)
_cod_data_source_file c3ce27006h.txt
_cod_data_source_block 3
_cod_original_cell_volume 2531.81(9)
_cod_original_sg_symbol_H-M 'C 2/c'
_cod_database_code 7209712

loop_
_symmetry_equiv_pos_as_xyz
'x, y, z'
'-x, y, -z+1/2'
'x+1/2, y+1/2, z'
'-x+1/2, y+1/2, -z+1/2'
'-x, -y, -z'
'x, -y, z-1/2'
'-x+1/2, -y+1/2, -z'
'x+1/2, -y+1/2, z-1/2'

loop_
_atom_site_label
_atom_site_type_symbol
_atom_site_fract_x
_atom_site_fract_y
_atom_site_fract_z
_atom_site_U_iso_or_equiv
_atom_site_adp_type
_atom_site_occupancy
_atom_site_symmetry_multiplicity
_atom_site_calc_flag
_atom_site_refinement_flags
Co1 Co 0.40322(2) -0.17301(3) 0.59902(4) 0.02972(19) Uani 1 1 d .
O2 O 0.29843(16) -0.09397(18) 0.5858(3) 0.0519(7) Uani 1 1 d .
O3 O 0.36117(16) 0.00405(19) 0.7501(2) 0.0518(7) Uani 1 1 d .
C4 C 0.2957(2) -0.0256(2) 0.6503(3) 0.0375(8) Uani 1 1 d .
C5 C 0.2056(2) 0.0240(2) 0.5984(3) 0.0358(7) Uani 1 1 d .
C6 C 0.1883(2) 0.0898(2) 0.6688(3) 0.0370(8) Uani 1 1 d .
H6 H 0.2325 0.1030 0.7535 0.044 Uiso 1 1 calc R
C7 C 0.1047(2) 0.1369(2) 0.6142(3) 0.0367(8) Uani 1 1 d .
C8 C 0.0792(2) 0.2103(2) 0.6824(3) 0.0377(8) Uani 1 1 d .
O9 O 0.12989(17) 0.22675(17) 0.7970(2) 0.0457(6) Uani 1 1 d .
O10 O 0.00576(18) 0.2477(2) 0.6147(3) 0.0756(11) Uani 1 1 d .
C11 C 0.0412(2) 0.1168(3) 0.4894(3) 0.0453(9) Uani 1 1 d .
H11 H -0.0150 0.1490 0.4513 0.054 Uiso 1 1 calc R
C12 C 0.0591(2) 0.0509(3) 0.4207(3) 0.0533(11) Uani 1 1 d .
C13 C 0.1412(2) 0.0042(3) 0.4742(3) 0.0457(9) Uani 1 1 d .
H13 H 0.1535 -0.0411 0.4264 0.055 Uiso 1 1 calc R
O14 O -0.0042(3) 0.0650(4) 0.2893(4) 0.0371(12) Uani 0.50 1 d P
C15 C 0.0145(5) 0.0111(6) 0.2056(6) 0.0291(14) Uani 0.50 1 d P
H15A H 0.0067 -0.0556 0.2131 0.035 Uiso 0.50 1 d PR
H15B H 0.0748 0.0230 0.2173 0.035 Uiso 0.50 1 d PR
O16 O 0.5000 -0.0860(2) 0.7500 0.0348(7) Uani 1 2 d S
H16A H 0.5359 -0.0383 0.7528 0.042 Uiso 0.50 1 d PR
H16B H 0.4808 -0.0669 0.8046 0.042 Uiso 0.50 1 d PR
O17 O 0.31630(14) -0.24962(17) 0.4370(2) 0.0376(5) Uani 1 1 d .
H17A H 0.2601 -0.2257 0.3956 0.045 Uiso 1 1 d R
H17B H 0.3083 -0.2995 0.4765 0.045 Uiso 1 1 d R
O18 O 0.4250(3) -0.0804(3) 0.4794(3) 0.1013(15) Uani 1 1 d .
H18A H 0.4029 -0.0542 0.4016 0.122 Uiso 1 1 d R
H18B H 0.4660 -0.0356 0.5215 0.122 Uiso 1 1 d R

loop_
_atom_site_aniso_label
_atom_site_aniso_U_11
_atom_site_aniso_U_22
_atom_site_aniso_U_33
_atom_site_aniso_U_23
_atom_site_aniso_U_13
_atom_site_aniso_U_12
Co1 0.0215(3) 0.0359(3) 0.0231(3) 0.00052(17) 0.00353(18) 0.00220(16)
O2 0.0314(12) 0.0414(14) 0.0591(17) -0.0173(12) 0.0021(12) 0.0064(11)
O3 0.0306(12) 0.0599(16) 0.0394(14) -0.0174(12) -0.0041(11) 0.0100(12)
C4 0.0274(16) 0.0342(16) 0.0355(19) -0.0015(14) 0.0024(14) 0.0038(14)
C5 0.0262(15) 0.0415(18) 0.0292(17) -0.0034(14) 0.0046(13) -0.0008(14)
C6 0.0255(15) 0.0431(18) 0.0286(16) -0.0011(14) 0.0017(13) 0.0023(14)
C7 0.0303(16) 0.0448(18) 0.0241(16) -0.0046(14) 0.0041(13) 0.0051(14)
C8 0.0278(15) 0.0453(18) 0.0317(18) -0.0026(15) 0.0075(14) 0.0063(14)
O9 0.0443(13) 0.0490(14) 0.0277(12) -0.0076(11) 0.0042(11) 0.0107(11)
O10 0.0395(15) 0.117(3) 0.0425(16) -0.0237(17) -0.0032(13) 0.0387(17)
C11 0.0262(16) 0.074(3) 0.0248(17) -0.0049(17) 0.0036(14) 0.0151(17)
C12 0.0261(16) 0.101(3) 0.0221(17) -0.0130(19) 0.0024(14) 0.0104(19)
C13 0.0250(16) 0.068(2) 0.0320(19) -0.0155(17) 0.0040(14) 0.0017(16)
O14 0.028(2) 0.042(3) 0.030(3) -0.001(2) 0.005(2) 0.005(3)
C15 0.023(3) 0.040(4) 0.017(3) -0.003(3) 0.004(2) 0.002(3)
O16 0.0223(14) 0.0405(17) 0.0294(16) 0.000 0.0023(12) 0.000
O17 0.0285(11) 0.0460(13) 0.0284(12) -0.0044(10) 0.0056(9) 0.0025(10)
O18 0.109(3) 0.119(3) 0.0324(16) 0.0179(18) -0.0019(17) -0.075(2)

loop_
_atom_type_symbol
_atom_type_description
_atom_type_scat_dispersion_real
_atom_type_scat_dispersion_imag
_atom_type_scat_source
C C 0.0033 0.0016 'International Tables Vol C Tables 4.2.6.8 and 6.1.1.4'
H H 0.0000 0.0000 'International Tables Vol C Tables 4.2.6.8 and 6.1.1.4'
Co Co 0.3494 0.9721 'International Tables Vol C Tables 4.2.6.8 and 6.1.1.4'
O O 0.0106 0.0060 'International Tables Vol C Tables 4.2.6.8 and 6.1.1.4'

loop_
_geom_angle_atom_site_label_1
_geom_angle_atom_site_label_2
_geom_angle_atom_site_label_3
_geom_angle
_geom_angle_site_symmetry_1
_geom_angle_site_symmetry_3
O10 Co1 O2 178.77(14) 3_545 .
O10 Co1 O17 88.92(10) 3_545 .
O2 Co1 O17 91.22(9) . .
O10 Co1 O18 89.81(17) 3_545 .
O2 Co1 O18 91.42(16) . .
O17 Co1 O18 88.00(11) . .
O10 Co1 O9 91.12(13) 3_545 4_546
O2 Co1 O9 87.67(12) . 4_546
O17 Co1 O9 86.15(9) . 4_546
O18 Co1 O9 174.05(10) . 4_546
O10 Co1 O16 88.55(10) 3_545 .
O2 Co1 O16 91.46(8) . .
O17 Co1 O16 172.20(7) . .
O18 Co1 O16 84.61(10) . .
O9 Co1 O16 101.28(8) 4_546 .
C4 O2 Co1 131.7(2) . .
O3 C4 O2 125.2(3) . .
O3 C4 C5 119.2(3) . .
O2 C4 C5 115.6(3) . .
C6 C5 C13 120.6(3) . .
C6 C5 C4 121.8(3) . .
C13 C5 C4 117.5(3) . .
C5 C6 C7 119.6(3) . .
C5 C6 H6 120.2 . .
C7 C6 H6 120.2 . .
C11 C7 C6 119.0(3) . .
C11 C7 C8 117.1(3) . .
C6 C7 C8 123.9(3) . .
O10 C8 O9 126.2(3) . .
O10 C8 C7 113.4(3) . .
O9 C8 C7 120.4(3) . .
C8 O9 Co1 122.6(2) . 4_556
C8 O10 Co1 149.2(3) . 3_455
C12 C11 C7 120.7(3) . .
C12 C11 H11 119.6 . .
C7 C11 H11 119.6 . .
C11 C12 C13 120.4(3) . .
C11 C12 O14 107.7(4) . .
C13 C12 O14 129.1(4) . .
C11 C12 C15 122.7(4) . 2
C13 C12 C15 115.8(4) . 2
O14 C12 C15 30.8(3) . 2
C12 C13 C5 119.6(3) . .
C12 C13 H13 120.2 . .
C5 C13 H13 120.2 . .
C15 O14 O14 101.6(7) 2 2
C15 O14 C12 81.7(7) 2 .
O14 O14 C12 131.3(7) 2 .
C15 O14 C12 113.9(4) . .
C15 C15 C12 110.5(7) 2 2
O14 C15 C12 98.8(5) . 2
O14 C15 H15A 153.5 2 .
C15 C15 H15A 79.2 2 .
O14 C15 H15A 112.4 . .
C12 C15 H15A 111.9 2 .
O14 C15 H15B 94.1 2 .
C15 C15 H15B 128.6 2 .
O14 C15 H15B 111.9 . .
C12 C15 H15B 111.9 2 .
H15A C15 H15B 109.6 . .
Co1 O16 Co1 109.86(14) . 2_656
Co1 O16 H16A 133.7 . .
Co1 O16 H16A 100.3 2_656 .
Co1 O16 H16B 113.4 . .
Co1 O16 H16B 87.2 2_656 .
H16A O16 H16B 102.1 . .
Co1 O17 H17A 113.6 . .
Co1 O17 H17B 97.8 . .
H17A O17 H17B 102.1 . .
Co1 O18 H18A 147.5 . .
Co1 O18 H18B 113.4 . .
H18A O18 H18B 96.6 . .

loop_
_geom_bond_atom_site_label_1
_geom_bond_atom_site_label_2
_geom_bond_distance
_geom_bond_site_symmetry_2
Co1 O10 1.995(3) 3_545
Co1 O2 2.033(2) .
Co1 O17 2.098(2) .
Co1 O18 2.108(3) .
Co1 O9 2.139(2) 4_546
Co1 O16 2.1589(19) .
O2 C4 1.260(4) .
O3 C4 1.253(4) .
C4 C5 1.513(4) .
C5 C6 1.383(5) .
C5 C13 1.391(4) .
C6 C7 1.406(4) .
C6 H6 0.9500 .
C7 C11 1.394(4) .
C7 C8 1.511(5) .
C8 O10 1.230(4) .
C8 O9 1.247(4) .
O9 Co1 2.139(2) 4_556
O10 Co1 1.995(3) 3_455
C11 C12 1.376(5) .
C11 H11 0.9500 .
C12 C13 1.384(5) .
C12 O14 1.436(6) .
C12 C15 1.538(7) 2
C13 H13 0.9500 .
O14 C15 0.796(7) 2
O14 O14 1.019(9) 2
O14 C15 1.415(7) .
C15 O14 0.796(7) 2
C15 C15 1.367(13) 2
C15 C12 1.538(7) 2
C15 H15A 0.9700 .
C15 H15B 0.9700 .
O16 Co1 2.1589(18) 2_656
O16 H16A 0.8999 .
O16 H16B 0.9000 .
O17 H17A 0.8999 .
O17 H17B 0.9001 .
O18 H18A 0.9046 .
O18 H18B 0.8990 .

loop_
_platon_squeeze_void_nr
_platon_squeeze_void_average_x
_platon_squeeze_void_average_y
_platon_squeeze_void_average_z
_platon_squeeze_void_volume
_platon_squeeze_void_count_electrons
_platon_squeeze_void_content
1 0.599 0.250 -0.151 368 187 ' '
2 0.099 0.750 -0.151 368 187 ' '
